data_7039076
loop_
_publ_author_name
'Hoidn, Christian M.'
'Wolf, Robert'

_publ_section_title
;
 Reaction of a 2,4,6-triphenylphosphinine ferrate anion with
 electrophiles: a new route to phosphacyclohexadienyl complexes.
;
_journal_issue 21
_journal_name_full 'Dalton transactions (Cambridge, England : 2003)'
_journal_page_first 8875
_journal_page_last 8884
_journal_paper_doi 10.1039/c6dt00336b
_journal_volume 45
_journal_year 2016
_chemical_formula_moiety 'C51 H47 Fe P Sn'
_chemical_formula_sum 'C51 H47 Fe P Sn'
_chemical_formula_weight 865.39
_space_group_crystal_system monoclinic
_space_group_IT_number 14
_space_group_name_Hall '-P 2ybc'
_space_group_name_H-M_alt 'P 1 21/c 1'
_symmetry_space_group_name_Hall '-P 2ybc'
_symmetry_space_group_name_H-M 'P 1 21/c 1'
_atom_sites_solution_hydrogens geom
_audit_creation_date 2016-01-20
_audit_creation_method
;
Olex2 1.2
(compiled 2015.09.30 svn.r3233 for OlexSys, GUI svn.r5103)
;
_audit_update_record
;
2016-01-20 deposited with the CCDC.
2016-04-19 downloaded from the CCDC.
;
_cell_angle_alpha 90
_cell_angle_beta 105.5303(11)
_cell_angle_gamma 90
_cell_formula_units_Z 4
_cell_length_a 13.87702(14)
_cell_length_b 20.79053(20)
_cell_length_c 14.68647(16)
_cell_measurement_reflns_used 16595
_cell_measurement_temperature 123.01(10)
_cell_measurement_theta_max 73.3640
_cell_measurement_theta_min 3.8800
_cell_volume 4082.50(8)
_computing_cell_refinement
;
CrysAlisPro, Agilent Technologies,
Version 1.171.37.35 (release 13-08-2014 CrysAlis171 .NET)
(compiled Aug 13 2014,18:06:01)
;
_computing_data_collection
;
CrysAlisPro, Agilent Technologies,
Version 1.171.37.35 (release 13-08-2014 CrysAlis171 .NET)
(compiled Aug 13 2014,18:06:01)
;
_computing_data_reduction
;
CrysAlisPro, Agilent Technologies,
Version 1.171.37.35 (release 13-08-2014 CrysAlis171 .NET)
(compiled Aug 13 2014,18:06:01)
;
_computing_molecular_graphics 'Olex2 (Dolomanov et al., 2009)'
_computing_publication_material 'Olex2 (Dolomanov et al., 2009)'
_computing_structure_refinement 'ShelXL (Sheldrick, 2015)'
_diffrn_ambient_environment N~2~
_diffrn_ambient_temperature 123.(1)
_diffrn_detector 'CCD plate'
_diffrn_detector_area_resol_mean 5.1773
_diffrn_detector_type Atlas
_diffrn_measured_fraction_theta_full 0.995
_diffrn_measured_fraction_theta_max 0.970
_diffrn_measurement_details
;
  1 omega -112.00  -12.00   1.0000    1.0000
omega____ theta____ kappa____ phi______ frames
    -      -40.7064  -57.0000 -150.0000 100

  2 omega  -65.00   21.00   1.0000    1.0000
omega____ theta____ kappa____ phi______ frames
    -      -40.7064   57.0000  150.0000 86

  3 omega   29.00   66.00   1.0000    2.0000
omega____ theta____ kappa____ phi______ frames
    -      106.9800  -30.0000  -90.0000 37

  4 omega   34.00  121.00   1.0000    2.0000
omega____ theta____ kappa____ phi______ frames
    -      106.9800 -125.0000  -30.0000 87

  5 omega   32.00  110.00   1.0000    2.0000
omega____ theta____ kappa____ phi______ frames
    -      106.9800 -125.0000  120.0000 78

  6 omega   34.00  134.00   1.0000    2.0000
omega____ theta____ kappa____ phi______ frames
    -      106.9800  -61.0000  120.0000 100

  7 omega   33.00   68.00   1.0000    2.0000
omega____ theta____ kappa____ phi______ frames
    -      106.9800  -30.0000  -60.0000 35

  8 omega   84.00  158.00   1.0000    2.0000
omega____ theta____ kappa____ phi______ frames
    -      106.9800   30.0000   60.0000 74

  9 omega -119.00   -7.00   1.0000    1.0000
omega____ theta____ kappa____ phi______ frames
    -      -40.7064  -77.0000   30.0000 112

 10 omega -117.00  -14.00   1.0000    1.0000
omega____ theta____ kappa____ phi______ frames
    -      -40.7064  -37.0000   90.0000 103

 11 omega   46.00  158.00   1.0000    2.0000
omega____ theta____ kappa____ phi______ frames
    -      106.9800   15.0000  -60.0000 112

 12 omega   79.00  158.00   1.0000    2.0000
omega____ theta____ kappa____ phi______ frames
    -      106.9800   45.0000  120.0000 79

 13 omega   77.00  125.00   1.0000    2.0000
omega____ theta____ kappa____ phi______ frames
    -      106.9800   61.0000 -180.0000 48
;
_diffrn_measurement_device 'four-circle diffractometer'
_diffrn_measurement_device_type 'SuperNova, Single source at offset, Atlas'
_diffrn_measurement_method '\w scans'
_diffrn_orient_matrix_UB_11 0.0040258000
_diffrn_orient_matrix_UB_12 -0.0739698000
_diffrn_orient_matrix_UB_13 -0.0050423000
_diffrn_orient_matrix_UB_21 0.0981811000
_diffrn_orient_matrix_UB_22 -0.0000845000
_diffrn_orient_matrix_UB_23 0.0797799000
_diffrn_orient_matrix_UB_31 -0.0601996000
_diffrn_orient_matrix_UB_32 -0.0050786000
_diffrn_orient_matrix_UB_33 0.0738309000
_diffrn_radiation_monochromator mirror
_diffrn_radiation_probe x-ray
_diffrn_radiation_type CuK\a
_diffrn_radiation_wavelength 1.54184
_diffrn_reflns_av_R_equivalents 0.0319
_diffrn_reflns_av_unetI/netI 0.0282
_diffrn_reflns_Laue_measured_fraction_full 0.995
_diffrn_reflns_Laue_measured_fraction_max 0.970
_diffrn_reflns_limit_h_max 15
_diffrn_reflns_limit_h_min -17
_diffrn_reflns_limit_k_max 25
_diffrn_reflns_limit_k_min -25
_diffrn_reflns_limit_l_max 18
_diffrn_reflns_limit_l_min -17
_diffrn_reflns_number 24280
_diffrn_reflns_point_group_measured_fraction_full 0.995
_diffrn_reflns_point_group_measured_fraction_max 0.970
_diffrn_reflns_theta_full 67.000
_diffrn_reflns_theta_max 73.441
_diffrn_reflns_theta_min 3.779
_diffrn_source 'sealed X-ray tube'
_diffrn_source_type 'SuperNova (Cu) X-ray Source'
_exptl_absorpt_coefficient_mu 8.338
_exptl_absorpt_correction_T_max 0.797
_exptl_absorpt_correction_T_min 0.571
_exptl_absorpt_correction_type gaussian
_exptl_absorpt_process_details
;
CrysAlisPro, Agilent Technologies,
Version 1.171.37.35 (release 13-08-2014 CrysAlis171 .NET)
(compiled Aug 13 2014,18:06:01)
Numerical absorption correction based on gaussian integration over
            a multifaceted crystal model
Empirical absorption correction using spherical harmonics,
 implemented in SCALE3 ABSPACK scaling algorithm.
;
_exptl_crystal_colour 'dark red'
_exptl_crystal_colour_modifier dark
_exptl_crystal_colour_primary red
_exptl_crystal_density_diffrn 1.408
_exptl_crystal_description plank
_exptl_crystal_F_000 1776
_exptl_crystal_size_max 0.4394
_exptl_crystal_size_mid 0.2624
_exptl_crystal_size_min 0.1316
_refine_diff_density_max 1.403
_refine_diff_density_min -1.285
_refine_diff_density_rms 0.089
_refine_ls_extinction_method none
_refine_ls_goodness_of_fit_ref 1.069
_refine_ls_hydrogen_treatment constr
_refine_ls_matrix_type full
_refine_ls_number_parameters 492
_refine_ls_number_reflns 7980
_refine_ls_number_restraints 0
_refine_ls_restrained_S_all 1.069
_refine_ls_R_factor_all 0.0348
_refine_ls_R_factor_gt 0.0331
_refine_ls_shift/su_max 0.001
_refine_ls_shift/su_mean 0.000
_refine_ls_structure_factor_coef Fsqd
_refine_ls_weighting_details 'w=1/[\s^2^(Fo^2^)+(0.0531P)^2^+3.5028P] where P=(Fo^2^+2Fc^2^)/3'
_refine_ls_weighting_scheme calc
_refine_ls_wR_factor_gt 0.0899
_refine_ls_wR_factor_ref 0.0912
_reflns_Friedel_coverage 0.000
_reflns_number_gt 7601
_reflns_number_total 7980
_reflns_threshold_expression 'I > 2\s(I)'
_cod_data_source_file c6dt00336b2.cif
_cod_data_source_block cmh048_mp
_cod_depositor_comments 'Adding full bibliography for 7039074--7039080.cif.'
_cod_database_code 7039076
_chemical_oxdiff_formula C51H47FePSn
_chemical_oxdiff_usercomment Hexan-Fraktion
_shelx_space_group_comment
;
The symmetry employed for this shelxl refinement is uniquely defined
by the following loop, which should always be used as a source of
symmetry information in preference to the above space-group names.
They are only intended as comments.
;
_reflns_odcompleteness_completeness 99.38
_reflns_odcompleteness_iscentric 1
_reflns_odcompleteness_theta 66.97
_olex2_refinement_description
;
1. Others
 Fixed Uiso: H2(0.021) H4(0.022) H11A(0.103) H11B(0.103) H11C(0.103)
 H12A(0.086) H12B(0.086) H12C(0.086) H13A(0.082) H13B(0.082) H13C(0.082)
 H14A(0.086) H14B(0.086) H14C(0.086) H15A(0.098) H15B(0.098) H15C(0.098)
 H17(0.025) H18(0.03) H19(0.035) H20(0.038) H21(0.03) H23(0.031) H24(0.039)
 H25(0.041) H26(0.037) H27(0.031) H29(0.026) H30(0.029) H31(0.032) H32(0.032)
 H33(0.027) H35(0.038) H36(0.053) H37(0.056) H38(0.048) H39(0.035) H41(0.025)
 H42(0.032) H43(0.036) H44(0.037) H45(0.03) H47(0.031) H48(0.041) H49(0.044)
 H50(0.044) H51(0.037)
 Fixed X: H2(0.6423) H4(0.8793) H11A(0.4329) H11B(0.4525) H11C(0.491)
 H12A(0.5436) H12B(0.4758) H12C(0.4682) H13A(0.8067) H13B(0.7081) H13C(0.72)
 H14A(0.8702) H14B(0.8407) H14C(0.883) H15A(0.6432) H15B(0.6619) H15C(0.7517)
 H17(0.4493) H18(0.283) H19(0.2312) H20(0.3445) H21(0.5111) H23(0.7628)
 H24(0.8641) H25(1.0022) H26(1.0386) H27(0.9383) H29(0.9337) H30(0.9935)
 H31(0.9045) H32(0.7555) H33(0.6942) H35(0.6992) H36(0.5707) H37(0.4065)
 H38(0.3697) H39(0.4961) H41(0.8089) H42(0.948) H43(1.0839) H44(1.0803)
 H45(0.9417) H47(0.7125) H48(0.7601) H49(0.858) H50(0.9079) H51(0.8589)
 Fixed Y: H2(0.5951) H4(0.5623) H11A(0.602) H11B(0.6276) H11C(0.5593)
 H12A(0.7029) H12B(0.7263) H12C(0.6552) H13A(0.742) H13B(0.7828) H13C(0.7281)
 H14A(0.6418) H14B(0.7135) H14C(0.6936) H15A(0.5587) H15B(0.6264) H15C(0.5871)
 H17(0.4776) H18(0.4682) H19(0.5037) H20(0.5503) H21(0.5604) H23(0.5963)
 H24(0.6561) H25(0.7097) H26(0.7034) H27(0.6438) H29(0.5362) H30(0.5096)
 H31(0.4413) H32(0.397) H33(0.4242) H35(0.2842) H36(0.2401) H37(0.2646)
 H38(0.3357) H39(0.3812) H41(0.4771) H42(0.4959) H43(0.4269) H44(0.3392)
 H45(0.3211) H47(0.2247) H48(0.1384) H49(0.155) H50(0.2577) H51(0.3446)
 Fixed Z: H2(0.1706) H4(0.3977) H11A(0.3584) H11B(0.4622) H11C(0.4434)
 H12A(0.2043) H12B(0.2676) H12C(0.2311) H13A(0.339) H13B(0.3176) H13C(0.248)
 H14A(0.5496) H14B(0.561) H14C(0.4762) H15A(0.5739) H15B(0.6226) H15C(0.605)
 H17(0.3035) H18(0.2189) H19(0.064) H20(-0.0044) H21(0.078) H23(0.0886)
 H24(0.0189) H25(0.1111) H26(0.274) H27(0.3445) H29(0.532) H30(0.6893)
 H31(0.7609) H32(0.6715) H33(0.5141) H35(0.0735) H36(-0.045) H37(-0.0547)
 H38(0.0502) H39(0.1687) H41(0.1261) H42(0.0724) H43(0.1136) H44(0.2103)
 H45(0.2658) H47(0.2532) H48(0.3548) H49(0.5071) H50(0.5574) H51(0.4578)
;
_shelx_shelxl_version_number 2014/7
_olex2_submission_special_instructions 'No special instructions were received'

loop_
_space_group_symop_operation_xyz
'x, y, z'
'-x, y+1/2, -z+1/2'
'-x, -y, -z'
'x, -y-1/2, z-1/2'

loop_
_atom_site_label
_atom_site_type_symbol
_atom_site_fract_x
_atom_site_fract_y
_atom_site_fract_z
_atom_site_U_iso_or_equiv
_atom_site_adp_type
_atom_site_occupancy
_atom_site_site_symmetry_order
_atom_site_calc_flag
_atom_site_refinement_flags_posn
Sn1 Sn 0.72871(2) 0.37481(2) 0.25029(2) 0.01752(7) Uani 1 1 d .
Fe1 Fe 0.68692(3) 0.59356(2) 0.35786(3) 0.01574(10) Uani 1 1 d .
P1 P 0.65328(4) 0.45964(3) 0.33736(4) 0.01643(13) Uani 1 1 d .
C1 C 0.60698(18) 0.52439(12) 0.25430(17) 0.0172(5) Uani 1 1 d .
C2 C 0.67219(19) 0.56467(12) 0.22121(17) 0.0176(5) Uani 1 1 d .
H2 H 0.6423 0.5951 0.1706 0.021 Uiso 1 1 calc R
C3 C 0.77579(18) 0.57190(12) 0.26785(18) 0.0181(5) Uani 1 1 d .
C4 C 0.81617(18) 0.54458(12) 0.35904(17) 0.0180(5) Uani 1 1 d .
H4 H 0.8793 0.5623 0.3977 0.022 Uiso 1 1 calc R
C5 C 0.76033(18) 0.50474(12) 0.40503(17) 0.0171(5) Uani 1 1 d .
C6 C 0.5759(2) 0.63146(14) 0.4135(2) 0.0328(7) Uani 1 1 d .
C7 C 0.5913(2) 0.67106(14) 0.3390(2) 0.0273(6) Uani 1 1 d .
C8 C 0.6912(2) 0.69377(13) 0.3670(2) 0.0249(6) Uani 1 1 d .
C9 C 0.7379(2) 0.66666(13) 0.4572(2) 0.0270(6) Uani 1 1 d .
C10 C 0.6660(3) 0.62886(13) 0.4851(2) 0.0317(7) Uani 1 1 d .
C11 C 0.4795(3) 0.6025(2) 0.4200(4) 0.0684(15) Uani 1 1 d .
H11A H 0.4329 0.6020 0.3584 0.103 Uiso 1 1 calc GR
H11B H 0.4525 0.6276 0.4622 0.103 Uiso 1 1 calc GR
H11C H 0.4910 0.5593 0.4434 0.103 Uiso 1 1 calc GR
C12 C 0.5127(3) 0.6906(2) 0.2528(3) 0.0576(12) Uani 1 1 d .
H12A H 0.5436 0.7029 0.2043 0.086 Uiso 1 1 calc GR
H12B H 0.4758 0.7263 0.2676 0.086 Uiso 1 1 calc GR
H12C H 0.4682 0.6552 0.2311 0.086 Uiso 1 1 calc GR
C13 C 0.7354(3) 0.74084(16) 0.3131(3) 0.0547(11) Uani 1 1 d .
H13A H 0.8067 0.7420 0.3390 0.082 Uiso 1 1 calc GR
H13B H 0.7081 0.7828 0.3176 0.082 Uiso 1 1 calc GR
H13C H 0.7200 0.7281 0.2480 0.082 Uiso 1 1 calc GR
C14 C 0.8424(3) 0.68012(18) 0.5163(3) 0.0573(12) Uani 1 1 d .
H14A H 0.8702 0.6418 0.5496 0.086 Uiso 1 1 calc GR
H14B H 0.8407 0.7135 0.5610 0.086 Uiso 1 1 calc GR
H14C H 0.8830 0.6936 0.4762 0.086 Uiso 1 1 calc GR
C15 C 0.6822(5) 0.59742(19) 0.5803(3) 0.0652(14) Uani 1 1 d .
H15A H 0.6432 0.5587 0.5739 0.098 Uiso 1 1 calc GR
H15B H 0.6619 0.6264 0.6226 0.098 Uiso 1 1 calc GR
H15C H 0.7517 0.5871 0.6050 0.098 Uiso 1 1 calc GR
C16 C 0.49923(18) 0.52096(11) 0.20140(17) 0.0177(5) Uani 1 1 d .
C17 C 0.42897(19) 0.49267(13) 0.24164(18) 0.0209(5) Uani 1 1 d .
H17 H 0.4493 0.4776 0.3035 0.025 Uiso 1 1 calc R
C18 C 0.3288(2) 0.48661(14) 0.1907(2) 0.0250(6) Uani 1 1 d .
H18 H 0.2830 0.4682 0.2189 0.030 Uiso 1 1 calc R
C19 C 0.2977(2) 0.50797(14) 0.0983(2) 0.0289(6) Uani 1 1 d .
H19 H 0.2312 0.5037 0.0640 0.035 Uiso 1 1 calc R
C20 C 0.3657(2) 0.53558(15) 0.0576(2) 0.0319(7) Uani 1 1 d .
H20 H 0.3445 0.5503 -0.0044 0.038 Uiso 1 1 calc R
C21 C 0.4660(2) 0.54205(13) 0.10728(19) 0.0251(6) Uani 1 1 d .
H21 H 0.5111 0.5604 0.0780 0.030 Uiso 1 1 calc R
C22 C 0.8390(2) 0.61309(12) 0.22486(19) 0.0208(5) Uani 1 1 d .
C23 C 0.8181(2) 0.61762(13) 0.1264(2) 0.0256(6) Uani 1 1 d .
H23 H 0.7628 0.5963 0.0886 0.031 Uiso 1 1 calc R
C24 C 0.8789(2) 0.65358(14) 0.0844(2) 0.0326(7) Uani 1 1 d .
H24 H 0.8641 0.6561 0.0189 0.039 Uiso 1 1 calc R
C25 C 0.9616(2) 0.68574(14) 0.1395(2) 0.0341(7) Uani 1 1 d .
H25 H 1.0022 0.7097 0.1111 0.041 Uiso 1 1 calc R
C26 C 0.9833(2) 0.68189(14) 0.2367(2) 0.0312(7) Uani 1 1 d .
H26 H 1.0386 0.7034 0.2740 0.037 Uiso 1 1 calc R
C27 C 0.9228(2) 0.64601(13) 0.2789(2) 0.0256(6) Uani 1 1 d .
H27 H 0.9383 0.6438 0.3445 0.031 Uiso 1 1 calc R
C28 C 0.80423(18) 0.48527(12) 0.50516(17) 0.0181(5) Uani 1 1 d .
C29 C 0.89645(19) 0.50901(13) 0.55978(18) 0.0216(5) Uani 1 1 d .
H29 H 0.9337 0.5362 0.5320 0.026 Uiso 1 1 calc R
C30 C 0.9328(2) 0.49266(13) 0.65429(19) 0.0244(6) Uani 1 1 d .
H30 H 0.9935 0.5096 0.6893 0.029 Uiso 1 1 calc R
C31 C 0.8803(2) 0.45149(14) 0.69717(19) 0.0263(6) Uani 1 1 d .
H31 H 0.9045 0.4413 0.7609 0.032 Uiso 1 1 calc R
C32 C 0.7909(2) 0.42559(14) 0.64390(19) 0.0263(6) Uani 1 1 d .
H32 H 0.7555 0.3970 0.6715 0.032 Uiso 1 1 calc R
C33 C 0.7540(2) 0.44225(13) 0.54905(18) 0.0225(5) Uani 1 1 d .
H33 H 0.6942 0.4242 0.5141 0.027 Uiso 1 1 calc R
C34 C 0.6120(2) 0.33744(12) 0.13515(18) 0.0223(5) Uani 1 1 d .
C35 C 0.6332(3) 0.29491(15) 0.0698(2) 0.0319(6) Uani 1 1 d .
H35 H 0.6992 0.2842 0.0735 0.038 Uiso 1 1 calc R
C36 C 0.5557(3) 0.26819(17) -0.0015(2) 0.0442(9) Uani 1 1 d .
H36 H 0.5707 0.2401 -0.0450 0.053 Uiso 1 1 calc R
C37 C 0.4577(3) 0.28311(19) -0.0078(2) 0.0466(9) Uani 1 1 d .
H37 H 0.4065 0.2646 -0.0547 0.056 Uiso 1 1 calc R
C38 C 0.4360(2) 0.32514(17) 0.0549(2) 0.0402(8) Uani 1 1 d .
H38 H 0.3697 0.3357 0.0502 0.048 Uiso 1 1 calc R
C39 C 0.5122(2) 0.35250(14) 0.1264(2) 0.0291(6) Uani 1 1 d .
H39 H 0.4961 0.3812 0.1687 0.035 Uiso 1 1 calc R
C40 C 0.85874(19) 0.39635(12) 0.20040(18) 0.0199(5) Uani 1 1 d .
C41 C 0.8630(2) 0.44915(12) 0.14302(18) 0.0211(5) Uani 1 1 d .
H41 H 0.8089 0.4771 0.1261 0.025 Uiso 1 1 calc R
C42 C 0.9466(2) 0.46059(14) 0.11074(19) 0.0265(6) Uani 1 1 d .
H42 H 0.9480 0.4959 0.0724 0.032 Uiso 1 1 calc R
C43 C 1.0280(2) 0.41937(15) 0.1356(2) 0.0303(6) Uani 1 1 d .
H43 H 1.0839 0.4269 0.1136 0.036 Uiso 1 1 calc R
C44 C 1.0258(2) 0.36695(14) 0.1935(2) 0.0312(6) Uani 1 1 d .
H44 H 1.0803 0.3392 0.2103 0.037 Uiso 1 1 calc R
C45 C 0.9422(2) 0.35594(13) 0.2261(2) 0.0252(6) Uani 1 1 d .
H45 H 0.9417 0.3211 0.2658 0.030 Uiso 1 1 calc R
C46 C 0.7784(2) 0.29462(13) 0.34410(18) 0.0222(5) Uani 1 1 d .
C47 C 0.7510(2) 0.23190(13) 0.3147(2) 0.0262(6) Uani 1 1 d .
H47 H 0.7125 0.2247 0.2532 0.031 Uiso 1 1 calc R
C48 C 0.7801(2) 0.17977(15) 0.3755(2) 0.0344(7) Uani 1 1 d .
H48 H 0.7601 0.1384 0.3548 0.041 Uiso 1 1 calc R
C49 C 0.8385(3) 0.18963(16) 0.4663(2) 0.0368(7) Uani 1 1 d .
H49 H 0.8580 0.1550 0.5071 0.044 Uiso 1 1 calc R
C50 C 0.8679(3) 0.25118(17) 0.4963(2) 0.0365(7) Uani 1 1 d .
H50 H 0.9079 0.2577 0.5574 0.044 Uiso 1 1 calc R
C51 C 0.8385(2) 0.30345(15) 0.4365(2) 0.0312(6) Uani 1 1 d .
H51 H 0.8589 0.3446 0.4578 0.037 Uiso 1 1 calc R

loop_
_atom_site_aniso_label
_atom_site_aniso_U_11
_atom_site_aniso_U_22
_atom_site_aniso_U_33
_atom_site_aniso_U_23
_atom_site_aniso_U_13
_atom_site_aniso_U_12
Sn1 0.01842(10) 0.01439(10) 0.01854(10) 0.00142(5) 0.00284(7) -0.00107(5)
Fe1 0.01574(19) 0.01587(19) 0.01600(19) -0.00093(14) 0.00492(14) -0.00183(14)
P1 0.0148(3) 0.0180(3) 0.0156(3) 0.0020(2) 0.0027(2) -0.0024(2)
C1 0.0190(12) 0.0179(11) 0.0135(11) -0.0004(9) 0.0020(9) -0.0009(9)
C2 0.0209(12) 0.0163(11) 0.0159(11) 0.0013(9) 0.0053(9) -0.0001(9)
C3 0.0188(12) 0.0175(12) 0.0185(12) 0.0007(9) 0.0059(9) -0.0006(9)
C4 0.0149(11) 0.0188(11) 0.0200(12) -0.0007(9) 0.0039(9) -0.0021(9)
C5 0.0159(11) 0.0178(11) 0.0167(12) 0.0004(9) 0.0025(9) -0.0023(9)
C6 0.0355(17) 0.0285(15) 0.0442(18) -0.0191(13) 0.0277(14) -0.0113(12)
C7 0.0238(13) 0.0308(14) 0.0271(14) -0.0084(11) 0.0064(11) 0.0074(11)
C8 0.0304(14) 0.0151(12) 0.0336(15) 0.0011(11) 0.0163(12) 0.0037(10)
C9 0.0296(14) 0.0178(12) 0.0298(15) -0.0085(11) 0.0013(11) 0.0018(10)
C10 0.056(2) 0.0197(13) 0.0250(15) -0.0060(11) 0.0201(14) -0.0022(12)
C11 0.056(2) 0.056(2) 0.118(4) -0.051(3) 0.067(3) -0.028(2)
C12 0.051(2) 0.065(3) 0.044(2) -0.0163(18) -0.0106(17) 0.040(2)
C13 0.074(3) 0.0199(15) 0.093(3) 0.0152(17) 0.062(2) 0.0101(16)
C14 0.041(2) 0.0363(19) 0.076(3) -0.0277(19) -0.0175(19) 0.0041(15)
C15 0.140(5) 0.0359(19) 0.035(2) 0.0025(15) 0.049(2) 0.023(2)
C16 0.0181(12) 0.0146(11) 0.0181(12) -0.0021(9) 0.0012(9) 0.0009(9)
C17 0.0172(12) 0.0246(13) 0.0190(12) 0.0004(10) 0.0018(10) 0.0007(10)
C18 0.0184(12) 0.0288(14) 0.0265(14) -0.0012(11) 0.0039(10) -0.0009(10)
C19 0.0192(13) 0.0302(14) 0.0301(15) 0.0001(12) -0.0060(11) -0.0011(11)
C20 0.0294(15) 0.0345(15) 0.0238(14) 0.0079(12) -0.0066(12) -0.0049(12)
C21 0.0234(13) 0.0263(13) 0.0225(13) 0.0037(11) 0.0006(10) -0.0053(10)
C22 0.0228(13) 0.0171(11) 0.0254(13) 0.0034(10) 0.0112(10) 0.0040(10)
C23 0.0312(15) 0.0198(12) 0.0288(15) 0.0059(11) 0.0134(12) 0.0020(11)
C24 0.0443(18) 0.0267(14) 0.0353(16) 0.0118(12) 0.0251(14) 0.0093(13)
C25 0.0300(15) 0.0246(14) 0.056(2) 0.0163(14) 0.0255(14) 0.0041(12)
C26 0.0206(13) 0.0250(14) 0.0492(18) 0.0117(13) 0.0113(12) -0.0008(11)
C27 0.0205(13) 0.0242(13) 0.0341(15) 0.0061(12) 0.0108(11) -0.0004(10)
C28 0.0182(12) 0.0192(11) 0.0163(12) 0.0002(9) 0.0035(9) 0.0025(9)
C29 0.0205(12) 0.0230(12) 0.0202(12) -0.0007(10) 0.0038(10) -0.0025(10)
C30 0.0197(12) 0.0278(13) 0.0218(13) -0.0044(11) -0.0009(10) 0.0017(10)
C31 0.0269(14) 0.0317(14) 0.0170(12) 0.0017(11) 0.0004(10) 0.0070(11)
C32 0.0263(14) 0.0313(14) 0.0210(13) 0.0059(11) 0.0060(11) -0.0007(11)
C33 0.0198(12) 0.0271(13) 0.0182(12) 0.0010(10) 0.0009(10) -0.0026(10)
C34 0.0258(13) 0.0183(12) 0.0209(13) 0.0019(10) 0.0032(10) -0.0084(10)
C35 0.0404(17) 0.0295(15) 0.0276(15) -0.0012(12) 0.0122(13) -0.0072(13)
C36 0.067(2) 0.0390(18) 0.0260(16) -0.0072(14) 0.0118(15) -0.0176(17)
C37 0.050(2) 0.052(2) 0.0300(17) 0.0040(15) -0.0030(15) -0.0289(17)
C38 0.0287(16) 0.0468(19) 0.0385(18) 0.0132(15) -0.0026(13) -0.0152(14)
C39 0.0285(14) 0.0269(14) 0.0311(15) 0.0039(12) 0.0063(12) -0.0046(11)
C40 0.0207(12) 0.0182(12) 0.0199(12) -0.0056(10) 0.0037(10) -0.0016(10)
C41 0.0219(12) 0.0209(12) 0.0172(12) -0.0018(10) -0.0007(10) -0.0036(10)
C42 0.0321(15) 0.0272(14) 0.0180(13) -0.0032(10) 0.0032(11) -0.0074(11)
C43 0.0269(14) 0.0374(16) 0.0301(15) -0.0110(13) 0.0135(12) -0.0067(12)
C44 0.0269(15) 0.0294(15) 0.0370(17) -0.0066(12) 0.0081(12) 0.0055(11)
C45 0.0256(14) 0.0196(12) 0.0295(14) 0.0001(11) 0.0058(11) 0.0026(10)
C46 0.0231(13) 0.0239(13) 0.0211(13) 0.0072(10) 0.0087(10) 0.0058(10)
C47 0.0280(14) 0.0194(12) 0.0322(15) 0.0070(11) 0.0098(11) 0.0005(11)
C48 0.0393(17) 0.0223(14) 0.0462(18) 0.0109(13) 0.0195(14) 0.0034(12)
C49 0.0459(18) 0.0341(16) 0.0383(17) 0.0212(14) 0.0251(14) 0.0166(14)
C50 0.0469(18) 0.0438(18) 0.0211(14) 0.0084(13) 0.0132(13) 0.0169(15)
C51 0.0404(17) 0.0281(14) 0.0260(14) 0.0018(12) 0.0102(12) 0.0075(12)

loop_
_atom_type_symbol
_atom_type_description
_atom_type_scat_dispersion_real
_atom_type_scat_dispersion_imag
_atom_type_scat_source
C C 0.0181 0.0091 'International Tables Vol C Tables 4.2.6.8 and 6.1.1.4'
H H 0.0000 0.0000 'International Tables Vol C Tables 4.2.6.8 and 6.1.1.4'
Fe Fe -1.1336 3.1974 'International Tables Vol C Tables 4.2.6.8 and 6.1.1.4'
P P 0.2955 0.4335 'International Tables Vol C Tables 4.2.6.8 and 6.1.1.4'
Sn Sn 0.0259 5.4591 'International Tables Vol C Tables 4.2.6.8 and 6.1.1.4'

loop_
_exptl_crystal_face_index_h
_exptl_crystal_face_index_k
_exptl_crystal_face_index_l
_exptl_crystal_face_perp_dist
_exptl_oxdiff_crystal_face_indexfrac_h
_exptl_oxdiff_crystal_face_indexfrac_k
_exptl_oxdiff_crystal_face_indexfrac_l
_exptl_oxdiff_crystal_face_x
_exptl_oxdiff_crystal_face_y
_exptl_oxdiff_crystal_face_z
-9 2 0 0.1336 -9.0000 1.9996 0.0000 -0.1841 -0.8838 0.5316
7 1 -7 0.1124 7.0000 1.0000 -7.0000 -0.0105 0.1287 -0.9433
-7 0 7 0.1493 -7.0000 0.0000 7.0000 -0.0635 -0.1288 0.9382
6 -3 4 0.1476 6.0000 -2.9995 4.0000 0.2259 0.9085 -0.0506
-1 -13 1 0.0631 -1.0000 -13.0001 1.0001 0.9525 -0.0173 0.2001
0 13 0 0.0558 -0.0000 13.0001 -0.0001 -0.9616 -0.0011 -0.0660
-6 -7 7 0.1320 -6.0000 -7.0000 7.0000 0.4583 -0.0300 0.9136
-6 6 7 0.1501 -6.0000 6.0001 6.9999 -0.5033 -0.0311 0.8475
5 -9 -6 0.1044 5.0000 -9.0001 -5.9999 0.7161 0.0130 -0.6983
7 6 3 0.1367 7.0000 6.0005 2.9999 -0.4308 0.9261 -0.2304
-8 -6 0 0.1202 -8.0000 -6.0004 0.0001 0.4116 -0.7849 0.5121
2 6 7 0.1671 2.0000 6.0005 6.9999 -0.4711 0.7543 0.3659

loop_
_geom_angle_atom_site_label_1
_geom_angle_atom_site_label_2
_geom_angle_atom_site_label_3
_geom_angle
C34 Sn1 P1 108.61(8)
C34 Sn1 C40 109.20(10)
C34 Sn1 C46 105.56(10)
C40 Sn1 P1 120.99(7)
C46 Sn1 P1 108.50(7)
C46 Sn1 C40 102.88(10)
C1 Fe1 P1 39.96(6)
C2 Fe1 P1 68.72(7)
C2 Fe1 C1 38.94(10)
C2 Fe1 C3 40.30(10)
C2 Fe1 C4 73.85(10)
C2 Fe1 C5 88.75(10)
C2 Fe1 C6 127.16(12)
C2 Fe1 C7 101.87(11)
C2 Fe1 C8 110.39(11)
C2 Fe1 C9 145.12(11)
C2 Fe1 C10 166.37(12)
C3 Fe1 P1 80.13(7)
C3 Fe1 C1 71.98(10)
C3 Fe1 C5 72.95(10)
C3 Fe1 C8 104.16(10)
C3 Fe1 C9 116.86(11)
C3 Fe1 C10 152.44(12)
C4 Fe1 P1 68.42(7)
C4 Fe1 C1 87.64(10)
C4 Fe1 C3 40.21(10)
C4 Fe1 C5 39.62(10)
C4 Fe1 C6 156.69(12)
C4 Fe1 C8 118.91(10)
C4 Fe1 C9 102.84(10)
C4 Fe1 C10 119.56(12)
C5 Fe1 P1 39.87(6)
C5 Fe1 C1 76.35(9)
C6 Fe1 P1 107.23(8)
C6 Fe1 C1 103.45(11)
C6 Fe1 C3 162.97(12)
C6 Fe1 C5 122.64(12)
C6 Fe1 C8 66.96(11)
C6 Fe1 C9 66.38(12)
C6 Fe1 C10 39.21(14)
C7 Fe1 P1 132.43(9)
C7 Fe1 C1 103.54(10)
C7 Fe1 C3 123.60(11)
C7 Fe1 C4 156.52(11)
C7 Fe1 C5 162.94(11)
C7 Fe1 C6 40.41(13)
C7 Fe1 C8 39.97(11)
C7 Fe1 C9 67.10(11)
C7 Fe1 C10 66.94(12)
C8 Fe1 P1 172.40(8)
C8 Fe1 C1 134.97(10)
C8 Fe1 C5 147.17(10)
C8 Fe1 C9 39.88(11)
C8 Fe1 C10 66.57(11)
C9 Fe1 P1 143.57(8)
C9 Fe1 C1 169.46(11)
C9 Fe1 C5 111.06(10)
C9 Fe1 C10 39.41(12)
C10 Fe1 P1 112.40(8)
C10 Fe1 C1 133.57(12)
C10 Fe1 C5 100.45(11)
Sn1 P1 Fe1 130.83(3)
C1 P1 Sn1 107.08(8)
C1 P1 Fe1 50.17(8)
C5 P1 Sn1 104.21(8)
C5 P1 Fe1 49.00(8)
C5 P1 C1 94.34(11)
P1 C1 Fe1 89.88(10)
C2 C1 Fe1 66.01(14)
C2 C1 P1 121.82(19)
C2 C1 C16 119.7(2)
C16 C1 Fe1 130.56(17)
C16 C1 P1 116.11(18)
Fe1 C2 H2 117.7
C1 C2 Fe1 75.05(14)
C1 C2 H2 117.7
C1 C2 C3 123.7(2)
C3 C2 Fe1 71.07(15)
C3 C2 H2 117.7
C2 C3 Fe1 68.63(15)
C2 C3 C22 119.5(2)
C4 C3 Fe1 68.92(14)
C4 C3 C2 120.1(2)
C4 C3 C22 120.1(2)
C22 C3 Fe1 131.57(18)
Fe1 C4 H4 117.4
C3 C4 Fe1 70.87(14)
C3 C4 H4 117.4
C5 C4 Fe1 73.02(14)
C5 C4 C3 123.5(2)
C5 C4 H4 117.4
P1 C5 Fe1 91.13(10)
C4 C5 Fe1 67.36(14)
C4 C5 P1 120.78(18)
C4 C5 C28 119.8(2)
C28 C5 Fe1 126.12(17)
C28 C5 P1 117.36(18)
C7 C6 Fe1 68.90(16)
C7 C6 C11 126.9(4)
C10 C6 Fe1 71.02(18)
C10 C6 C7 108.0(3)
C10 C6 C11 124.8(4)
C11 C6 Fe1 130.0(2)
C6 C7 Fe1 70.69(17)
C6 C7 C12 125.6(3)
C8 C7 Fe1 71.11(15)
C8 C7 C6 107.8(3)
C8 C7 C12 126.3(3)
C12 C7 Fe1 128.8(2)
C7 C8 Fe1 68.92(16)
C7 C8 C9 107.6(2)
C7 C8 C13 125.1(3)
C9 C8 Fe1 70.31(15)
C9 C8 C13 127.2(3)
C13 C8 Fe1 129.1(2)
C8 C9 Fe1 69.81(15)
C8 C9 C14 126.2(3)
C10 C9 Fe1 70.48(16)
C10 C9 C8 108.0(3)
C10 C9 C14 125.6(3)
C14 C9 Fe1 129.1(2)
C6 C10 Fe1 69.77(17)
C6 C10 C9 108.5(3)
C6 C10 C15 126.4(4)
C9 C10 Fe1 70.12(17)
C9 C10 C15 124.7(4)
C15 C10 Fe1 130.8(2)
C6 C11 H11A 109.5
C6 C11 H11B 109.5
C6 C11 H11C 109.5
H11A C11 H11B 109.5
H11A C11 H11C 109.5
H11B C11 H11C 109.5
C7 C12 H12A 109.5
C7 C12 H12B 109.5
C7 C12 H12C 109.5
H12A C12 H12B 109.5
H12A C12 H12C 109.5
H12B C12 H12C 109.5
C8 C13 H13A 109.5
C8 C13 H13B 109.5
C8 C13 H13C 109.5
H13A C13 H13B 109.5
H13A C13 H13C 109.5
H13B C13 H13C 109.5
C9 C14 H14A 109.5
C9 C14 H14B 109.5
C9 C14 H14C 109.5
H14A C14 H14B 109.5
H14A C14 H14C 109.5
H14B C14 H14C 109.5
C10 C15 H15A 109.5
C10 C15 H15B 109.5
C10 C15 H15C 109.5
H15A C15 H15B 109.5
H15A C15 H15C 109.5
H15B C15 H15C 109.5
C17 C16 C1 121.0(2)
C17 C16 C21 117.7(2)
C21 C16 C1 121.1(2)
C16 C17 H17 119.4
C18 C17 C16 121.2(2)
C18 C17 H17 119.4
C17 C18 H18 119.9
C19 C18 C17 120.1(3)
C19 C18 H18 119.9
C18 C19 H19 120.3
C20 C19 C18 119.5(2)
C20 C19 H19 120.3
C19 C20 H20 119.4
C19 C20 C21 121.3(3)
C21 C20 H20 119.4
C16 C21 H21 119.9
C20 C21 C16 120.2(3)
C20 C21 H21 119.9
C23 C22 C3 119.7(2)
C27 C22 C3 122.5(2)
C27 C22 C23 117.7(3)
C22 C23 H23 119.6
C24 C23 C22 120.7(3)
C24 C23 H23 119.6
C23 C24 H24 119.7
C25 C24 C23 120.5(3)
C25 C24 H24 119.7
C24 C25 H25 120.3
C26 C25 C24 119.5(3)
C26 C25 H25 120.3
C25 C26 H26 119.9
C25 C26 C27 120.3(3)
C27 C26 H26 119.9
C22 C27 H27 119.3
C26 C27 C22 121.3(3)
C26 C27 H27 119.3
C29 C28 C5 122.5(2)
C33 C28 C5 120.5(2)
C33 C28 C29 117.0(2)
C28 C29 H29 119.4
C30 C29 C28 121.1(3)
C30 C29 H29 119.4
C29 C30 H30 119.6
C31 C30 C29 120.9(2)
C31 C30 H30 119.6
C30 C31 H31 120.5
C30 C31 C32 119.0(2)
C32 C31 H31 120.5
C31 C32 H32 119.9
C31 C32 C33 120.1(3)
C33 C32 H32 119.9
C28 C33 H33 119.1
C32 C33 C28 121.8(2)
C32 C33 H33 119.1
C35 C34 Sn1 121.2(2)
C39 C34 Sn1 120.9(2)
C39 C34 C35 117.9(3)
C34 C35 H35 119.8
C34 C35 C36 120.4(3)
C36 C35 H35 119.8
C35 C36 H36 119.7
C37 C36 C35 120.6(3)
C37 C36 H36 119.7
C36 C37 H37 120.2
C38 C37 C36 119.6(3)
C38 C37 H37 120.2
C37 C38 H38 119.7
C37 C38 C39 120.7(3)
C39 C38 H38 119.7
C34 C39 C38 120.8(3)
C34 C39 H39 119.6
C38 C39 H39 119.6
C41 C40 Sn1 122.74(19)
C41 C40 C45 118.0(3)
C45 C40 Sn1 119.2(2)
C40 C41 H41 119.4
C42 C41 C40 121.1(3)
C42 C41 H41 119.4
C41 C42 H42 120.0
C41 C42 C43 120.1(3)
C43 C42 H42 120.0
C42 C43 H43 120.1
C42 C43 C44 119.8(3)
C44 C43 H43 120.1
C43 C44 H44 120.0
C43 C44 C45 119.9(3)
C45 C44 H44 120.0
C40 C45 H45 119.5
C44 C45 C40 121.1(3)
C44 C45 H45 119.5
C47 C46 Sn1 120.77(19)
C47 C46 C51 117.7(3)
C51 C46 Sn1 121.6(2)
C46 C47 H47 119.3
C48 C47 C46 121.4(3)
C48 C47 H47 119.3
C47 C48 H48 120.0
C49 C48 C47 119.9(3)
C49 C48 H48 120.0
C48 C49 H49 120.2
C48 C49 C50 119.7(3)
C50 C49 H49 120.2
C49 C50 H50 119.6
C49 C50 C51 120.8(3)
C51 C50 H50 119.6
C46 C51 H51 119.7
C50 C51 C46 120.5(3)
C50 C51 H51 119.7

loop_
_geom_bond_atom_site_label_1
_geom_bond_atom_site_label_2
_geom_bond_distance
Sn1 P1 2.5610(7)
Sn1 C34 2.149(3)
Sn1 C40 2.168(3)
Sn1 C46 2.155(3)
Fe1 P1 2.8257(7)
Fe1 C1 2.170(2)
Fe1 C2 2.052(2)
Fe1 C3 2.084(3)
Fe1 C4 2.058(3)
Fe1 C5 2.133(2)
Fe1 C6 2.082(3)
Fe1 C7 2.059(3)
Fe1 C8 2.088(3)
Fe1 C9 2.094(3)
Fe1 C10 2.099(3)
P1 C1 1.815(2)
P1 C5 1.812(2)
C1 C2 1.411(4)
C1 C16 1.491(3)
C2 H2 0.9800
C2 C3 1.425(4)
C3 C4 1.424(3)
C3 C22 1.483(4)
C4 H4 0.9800
C4 C5 1.422(3)
C5 C28 1.489(3)
C6 C7 1.430(5)
C6 C10 1.403(5)
C6 C11 1.493(4)
C7 C8 1.417(4)
C7 C12 1.488(4)
C8 C9 1.426(4)
C8 C13 1.490(4)
C9 C10 1.414(4)
C9 C14 1.504(4)
C10 C15 1.505(5)
C11 H11A 0.9600
C11 H11B 0.9600
C11 H11C 0.9600
C12 H12A 0.9600
C12 H12B 0.9600
C12 H12C 0.9600
C13 H13A 0.9600
C13 H13B 0.9600
C13 H13C 0.9600
C14 H14A 0.9600
C14 H14B 0.9600
C14 H14C 0.9600
C15 H15A 0.9600
C15 H15B 0.9600
C15 H15C 0.9600
C16 C17 1.398(4)
C16 C21 1.405(4)
C17 H17 0.9300
C17 C18 1.397(4)
C18 H18 0.9300
C18 C19 1.382(4)
C19 H19 0.9300
C19 C20 1.372(5)
C20 H20 0.9300
C20 C21 1.394(4)
C21 H21 0.9300
C22 C23 1.400(4)
C22 C27 1.399(4)
C23 H23 0.9300
C23 C24 1.389(4)
C24 H24 0.9300
C24 C25 1.386(5)
C25 H25 0.9300
C25 C26 1.380(5)
C26 H26 0.9300
C26 C27 1.387(4)
C27 H27 0.9300
C28 C29 1.405(3)
C28 C33 1.393(4)
C29 H29 0.9300
C29 C30 1.386(4)
C30 H30 0.9300
C30 C31 1.381(4)
C31 H31 0.9300
C31 C32 1.386(4)
C32 H32 0.9300
C32 C33 1.393(4)
C33 H33 0.9300
C34 C35 1.393(4)
C34 C39 1.391(4)
C35 H35 0.9300
C35 C36 1.399(4)
C36 H36 0.9300
C36 C37 1.374(6)
C37 H37 0.9300
C37 C38 1.361(6)
C38 H38 0.9300
C38 C39 1.396(4)
C39 H39 0.9300
C40 C41 1.395(4)
C40 C45 1.398(4)
C41 H41 0.9300
C41 C42 1.385(4)
C42 H42 0.9300
C42 C43 1.387(4)
C43 H43 0.9300
C43 C44 1.387(5)
C44 H44 0.9300
C44 C45 1.388(4)
C45 H45 0.9300
C46 C47 1.394(4)
C46 C51 1.401(4)
C47 H47 0.9300
C47 C48 1.394(4)
C48 H48 0.9300
C48 C49 1.377(5)
C49 H49 0.9300
C49 C50 1.379(5)
C50 H50 0.9300
C50 C51 1.388(4)
C51 H51 0.9300

loop_
_geom_torsion_atom_site_label_1
_geom_torsion_atom_site_label_2
_geom_torsion_atom_site_label_3
_geom_torsion_atom_site_label_4
_geom_torsion
Sn1 P1 C1 Fe1 -129.38(6)
Sn1 P1 C1 C2 -68.0(2)
Sn1 P1 C1 C16 94.32(18)
Sn1 P1 C5 Fe1 132.34(6)
Sn1 P1 C5 C4 68.2(2)
Sn1 P1 C5 C28 -95.28(19)
Sn1 C34 C35 C36 176.3(2)
Sn1 C34 C39 C38 -176.1(2)
Sn1 C40 C41 C42 -178.54(19)
Sn1 C40 C45 C44 178.1(2)
Sn1 C46 C47 C48 -178.0(2)
Sn1 C46 C51 C50 178.6(2)
Fe1 P1 C1 C2 61.33(18)
Fe1 P1 C1 C16 -136.3(2)
Fe1 P1 C5 C4 -64.13(19)
Fe1 P1 C5 C28 132.4(2)
Fe1 C1 C2 C3 54.5(2)
Fe1 C1 C16 C17 -83.9(3)
Fe1 C1 C16 C21 100.5(3)
Fe1 C2 C3 C4 47.6(2)
Fe1 C2 C3 C22 -126.7(2)
Fe1 C3 C4 C5 53.1(2)
Fe1 C3 C22 C23 -119.2(3)
Fe1 C3 C22 C27 63.7(3)
Fe1 C4 C5 P1 77.08(17)
Fe1 C4 C5 C28 -119.8(2)
Fe1 C5 C28 C29 -77.0(3)
Fe1 C5 C28 C33 102.6(3)
Fe1 C6 C7 C8 -61.81(19)
Fe1 C6 C7 C12 124.5(3)
Fe1 C6 C10 C9 59.6(2)
Fe1 C6 C10 C15 -126.4(3)
Fe1 C7 C8 C9 -59.89(19)
Fe1 C7 C8 C13 123.7(3)
Fe1 C8 C9 C10 -60.40(19)
Fe1 C8 C9 C14 124.3(3)
Fe1 C9 C10 C6 -59.4(2)
Fe1 C9 C10 C15 126.5(3)
P1 C1 C2 Fe1 -73.81(17)
P1 C1 C2 C3 -19.4(4)
P1 C1 C16 C17 30.7(3)
P1 C1 C16 C21 -144.9(2)
P1 C5 C28 C29 169.1(2)
P1 C5 C28 C33 -11.3(3)
C1 P1 C5 Fe1 23.49(11)
C1 P1 C5 C4 -40.6(2)
C1 P1 C5 C28 155.9(2)
C1 C2 C3 Fe1 -56.2(2)
C1 C2 C3 C4 -8.6(4)
C1 C2 C3 C22 177.1(2)
C1 C16 C17 C18 -176.9(2)
C1 C16 C21 C20 176.9(3)
C2 C1 C16 C17 -166.5(2)
C2 C1 C16 C21 17.8(4)
C2 C3 C4 Fe1 -47.5(2)
C2 C3 C4 C5 5.6(4)
C2 C3 C22 C23 -32.5(4)
C2 C3 C22 C27 150.4(3)
C3 C4 C5 Fe1 -52.2(2)
C3 C4 C5 P1 24.9(3)
C3 C4 C5 C28 -172.0(2)
C3 C22 C23 C24 -177.1(3)
C3 C22 C27 C26 177.1(3)
C4 C3 C22 C23 153.1(3)
C4 C3 C22 C27 -23.9(4)
C4 C5 C28 C29 5.4(4)
C4 C5 C28 C33 -175.0(2)
C5 P1 C1 Fe1 -23.06(11)
C5 P1 C1 C2 38.3(2)
C5 P1 C1 C16 -159.4(2)
C5 C28 C29 C30 176.5(2)
C5 C28 C33 C32 -176.8(3)
C6 C7 C8 Fe1 61.54(19)
C6 C7 C8 C9 1.6(3)
C6 C7 C8 C13 -174.8(3)
C7 C6 C10 Fe1 -59.18(19)
C7 C6 C10 C9 0.4(3)
C7 C6 C10 C15 174.4(3)
C7 C8 C9 Fe1 59.02(19)
C7 C8 C9 C10 -1.4(3)
C7 C8 C9 C14 -176.7(3)
C8 C9 C10 Fe1 59.98(19)
C8 C9 C10 C6 0.6(3)
C8 C9 C10 C15 -173.5(3)
C10 C6 C7 Fe1 60.5(2)
C10 C6 C7 C8 -1.3(3)
C10 C6 C7 C12 -175.0(3)
C11 C6 C7 Fe1 -124.8(3)
C11 C6 C7 C8 173.4(3)
C11 C6 C7 C12 -0.3(5)
C11 C6 C10 Fe1 126.0(3)
C11 C6 C10 C9 -174.4(3)
C11 C6 C10 C15 -0.4(5)
C12 C7 C8 Fe1 -124.8(3)
C12 C7 C8 C9 175.3(3)
C12 C7 C8 C13 -1.1(5)
C13 C8 C9 Fe1 -124.7(3)
C13 C8 C9 C10 174.9(3)
C13 C8 C9 C14 -0.3(5)
C14 C9 C10 Fe1 -124.7(3)
C14 C9 C10 C6 175.9(3)
C14 C9 C10 C15 1.8(5)
C16 C1 C2 Fe1 124.4(2)
C16 C1 C2 C3 178.9(2)
C16 C17 C18 C19 0.9(4)
C17 C16 C21 C20 1.1(4)
C17 C18 C19 C20 -0.5(4)
C18 C19 C20 C21 0.6(5)
C19 C20 C21 C16 -0.9(5)
C21 C16 C17 C18 -1.1(4)
C22 C3 C4 Fe1 126.8(2)
C22 C3 C4 C5 179.9(2)
C22 C23 C24 C25 -0.1(4)
C23 C22 C27 C26 -0.1(4)
C23 C24 C25 C26 -0.1(4)
C24 C25 C26 C27 0.1(4)
C25 C26 C27 C22 -0.1(4)
C27 C22 C23 C24 0.1(4)
C28 C29 C30 C31 1.2(4)
C29 C28 C33 C32 2.8(4)
C29 C30 C31 C32 1.1(4)
C30 C31 C32 C33 -1.5(4)
C31 C32 C33 C28 -0.6(4)
C33 C28 C29 C30 -3.1(4)
C34 C35 C36 C37 -0.4(5)
C35 C34 C39 C38 0.7(4)
C35 C36 C37 C38 1.1(5)
C36 C37 C38 C39 -0.9(5)
C37 C38 C39 C34 0.0(5)
C39 C34 C35 C36 -0.5(4)
C40 C41 C42 C43 -0.2(4)
C41 C40 C45 C44 -1.8(4)
C41 C42 C43 C44 -0.5(4)
C42 C43 C44 C45 0.1(4)
C43 C44 C45 C40 1.1(4)
C45 C40 C41 C42 1.3(4)
C46 C47 C48 C49 -1.0(5)
C47 C46 C51 C50 -1.0(4)
C47 C48 C49 C50 -0.1(5)
C48 C49 C50 C51 0.7(5)
C49 C50 C51 C46 -0.1(5)
C51 C46 C47 C48 1.6(4)
